data_7012270
loop_
_publ_author_name
'Adams, Harry'
'Clunas, Scott'
'Fenton, David E.'
'Spey, Sharon E.'

_publ_section_title
;
 Dinuclear nickel(ii) complexes of reduced asymmetric compartmental
 ligandsIn memoriam Noel McAuliffe (1941--2002).
;
_journal_issue 4
_journal_name_full 'Dalton Transactions'
_journal_page_first 625
_journal_paper_doi 10.1039/b209437c
_journal_year 2003
_chemical_formula_sum 'C53 H70 B N4 Ni2 O9'
_chemical_formula_weight 1035.36
_chemical_name_systematic
; 
? 
;
_space_group_IT_number 2
_symmetry_cell_setting triclinic
_symmetry_space_group_name_Hall '-P 1'
_symmetry_space_group_name_H-M 'P -1'
_atom_sites_solution_hydrogens geom
_atom_sites_solution_primary direct
_atom_sites_solution_secondary difmap
_audit_creation_method SHELXL-97
_cell_angle_alpha 71.951(3)
_cell_angle_beta 82.185(3)
_cell_angle_gamma 88.779(3)
_cell_formula_units_Z 2
_cell_length_a 11.2426(17)
_cell_length_b 13.318(2)
_cell_length_c 18.752(3)
_cell_measurement_reflns_used 82
_cell_measurement_temperature 150(2)
_cell_volume 2644.1(7)
_computing_structure_refinement 'SHELXL-97 (Sheldrick, 1997)'
_computing_structure_solution 'SHELXS-97 (Sheldrick, 1990)'
_diffrn_ambient_temperature 150(2)
_diffrn_measured_fraction_theta_full 0.913
_diffrn_measured_fraction_theta_max 0.913
_diffrn_radiation_monochromator graphite
_diffrn_radiation_source 'fine-focus sealed tube'
_diffrn_radiation_type MoK\a
_diffrn_radiation_wavelength 0.71073
_diffrn_reflns_av_R_equivalents 0.0572
_diffrn_reflns_av_sigmaI/netI 0.1029
_diffrn_reflns_limit_h_max 14
_diffrn_reflns_limit_h_min -14
_diffrn_reflns_limit_k_max 17
_diffrn_reflns_limit_k_min -17
_diffrn_reflns_limit_l_max 16
_diffrn_reflns_limit_l_min -24
_diffrn_reflns_number 16878
_diffrn_reflns_theta_full 28.27
_diffrn_reflns_theta_max 28.27
_diffrn_reflns_theta_min 1.15
_exptl_absorpt_coefficient_mu 0.769
_exptl_absorpt_correction_T_max 0.8739
_exptl_absorpt_correction_T_min 0.7186
_exptl_absorpt_correction_type semi-empirical
_exptl_absorpt_process_details sadabs
_exptl_crystal_colour green
_exptl_crystal_density_diffrn 1.300
_exptl_crystal_density_method 'not measured'
_exptl_crystal_description block
_exptl_crystal_F_000 1098
_exptl_crystal_size_max 0.46
_exptl_crystal_size_mid 0.43
_exptl_crystal_size_min 0.18
_refine_diff_density_max 0.939
_refine_diff_density_min -1.122
_refine_diff_density_rms 0.090
_refine_ls_extinction_method none
_refine_ls_goodness_of_fit_ref 0.988
_refine_ls_hydrogen_treatment mixed
_refine_ls_matrix_type full
_refine_ls_number_parameters 673
_refine_ls_number_reflns 11960
_refine_ls_number_restraints 26
_refine_ls_restrained_S_all 0.987
_refine_ls_R_factor_all 0.1452
_refine_ls_R_factor_gt 0.0796
_refine_ls_shift/su_max 0.000
_refine_ls_shift/su_mean 0.000
_refine_ls_structure_factor_coef Fsqd
_refine_ls_weighting_details 'calc w=1/[\s^2^(Fo^2^)+(0.1325P)^2^+0.0000P] where P=(Fo^2^+2Fc^2^)/3'
_refine_ls_weighting_scheme calc
_refine_ls_wR_factor_gt 0.2128
_refine_ls_wR_factor_ref 0.2507
_reflns_number_gt 6036
_reflns_number_total 11960
_reflns_threshold_expression >2sigma(I)
_cod_data_source_file b209437c.txt
_cod_data_source_block ifn227a
_cod_depositor_comments
;
The following automatic conversions were performed:
'_symmetry_cell_setting' value 'Triclinic' changed to 'triclinic'
according to '/home/saulius/struct/CIF-dictionaries/cif_core.dic'
dictionary named 'cif_core.dic' version 2.4.1 from 2010-06-29.

Automatic conversion script
Id: cif_fix_enum 1527 2010-12-29 10:47:43Z saulius 
;
_cod_original_cell_volume 2644.0(7)
_cod_original_sg_symbol_H-M P-1
_cod_database_code 7012270

loop_
_symmetry_equiv_pos_as_xyz
'x, y, z'
'-x, -y, -z'

loop_
_atom_site_label
_atom_site_type_symbol
_atom_site_fract_x
_atom_site_fract_y
_atom_site_fract_z
_atom_site_U_iso_or_equiv
_atom_site_adp_type
_atom_site_occupancy
_atom_site_symmetry_multiplicity
_atom_site_calc_flag
_atom_site_refinement_flags
_atom_site_disorder_assembly
_atom_site_disorder_group
Ni1 Ni 0.25305(6) 0.62679(5) 0.30317(4) 0.0502(2) Uani 1 1 d . A .
Ni2 Ni 0.08140(8) 0.81992(6) 0.34818(4) 0.0690(3) Uani 1 1 d D . .
O1 O 0.1930(3) 0.7762(3) 0.27028(19) 0.0516(8) Uani 1 1 d . A .
O2 O -0.0258(4) 0.6925(4) 0.3707(2) 0.0749(12) Uani 1 1 d . A .
O3 O 0.0969(4) 0.5561(3) 0.36951(19) 0.0570(9) Uani 1 1 d . . .
O4 O 0.1752(5) 0.7463(4) 0.4349(2) 0.0897(15) Uani 1 1 d . A .
O5 O 0.3200(4) 0.6553(3) 0.3928(2) 0.0711(12) Uani 1 1 d . . .
O6 O 0.3306(4) 0.4737(3) 0.3365(2) 0.0753(12) Uani 1 1 d . . .
O7 O -0.0417(7) 0.8301(5) 0.4593(3) 0.122(2) Uani 1 1 d . A .
N1 N -0.0243(4) 0.9108(4) 0.2666(2) 0.0610(12) Uani 1 1 d . A .
N3 N 0.2038(3) 0.5985(3) 0.2088(2) 0.0409(9) Uani 1 1 d . . .
N4 N 0.4144(4) 0.6730(3) 0.2307(3) 0.0600(12) Uani 1 1 d . . .
B1 B 0.6857(4) 0.2984(4) 0.1881(3) 0.0393(11) Uani 1 1 d . . .
C1 C 0.2133(4) 0.8333(4) 0.1964(3) 0.0447(11) Uani 1 1 d . . .
C2 C 0.3286(4) 0.8428(4) 0.1573(3) 0.0542(13) Uani 1 1 d . A .
C3 C 0.3505(5) 0.9030(4) 0.0807(3) 0.0559(13) Uani 1 1 d . . .
H3A H 0.4295 0.9072 0.0542 0.067 Uiso 1 1 calc R A .
C4 C 0.2582(5) 0.9572(4) 0.0424(3) 0.0485(12) Uani 1 1 d . A .
C5 C 0.1440(4) 0.9475(4) 0.0830(3) 0.0445(11) Uani 1 1 d . . .
H5A H 0.0804 0.9849 0.0586 0.053 Uiso 1 1 calc R A .
C6 C 0.1191(4) 0.8844(4) 0.1590(3) 0.0432(11) Uani 1 1 d . A .
C7 C -0.0067(4) 0.8719(4) 0.1989(3) 0.0486(12) Uani 1 1 d . . .
H7A H -0.0306 0.7962 0.2154 0.058 Uiso 1 1 calc R A .
H7B H -0.0608 0.9107 0.1627 0.058 Uiso 1 1 calc R . .
C8 C 0.0166(6) 1.0242(4) 0.2456(3) 0.0639(15) Uani 1 1 d D . .
H8A H -0.0495 1.0708 0.2265 0.077 Uiso 0.612(9) 1 calc PR A 1
H8B H 0.0852 1.0383 0.2045 0.077 Uiso 0.612(9) 1 calc PR A 1
H8C H -0.0291 1.0580 0.2807 0.077 Uiso 0.388(9) 1 d PR A 2
H8D H -0.0010 1.0621 0.1938 0.077 Uiso 0.388(9) 1 d PR A 2
C9A C 0.0538(10) 1.0493(8) 0.3126(5) 0.070(2) Uani 0.612(9) 1 d PDU A 1
H9AA H -0.0134 1.0360 0.3546 0.084 Uiso 0.612(9) 1 calc PR A 1
H9AB H 0.0815 1.1238 0.2985 0.084 Uiso 0.612(9) 1 calc PR A 1
C20A C 0.2717(12) 0.9963(14) 0.2889(9) 0.110(4) Uiso 0.612(9) 1 d PDU A 1
H20A H 0.3002 1.0658 0.2879 0.165 Uiso 0.612(9) 1 calc PR A 1
H20B H 0.2628 0.9974 0.2374 0.165 Uiso 0.612(9) 1 calc PR A 1
H20C H 0.3300 0.9428 0.3093 0.165 Uiso 0.612(9) 1 calc PR A 1
N2A N 0.1598(9) 0.9713(5) 0.3353(4) 0.108(3) Uani 0.612(9) 1 d PDU A 1
C9B C 0.1484(9) 1.0313(12) 0.2517(8) 0.071(3) Uani 0.388(9) 1 d PDU A 2
H9BA H 0.1739 1.1061 0.2395 0.085 Uiso 0.388(9) 1 calc PR A 2
H9BB H 0.1965 1.0007 0.2155 0.085 Uiso 0.388(9) 1 calc PR A 2
N2B N 0.1688(16) 0.9679(7) 0.3355(4) 0.108(3) Uani 0.388(9) 1 d PDU A 2
C20B C 0.2937(17) 0.963(2) 0.3139(16) 0.114(5) Uiso 0.388(9) 1 d PDU A 2
H20D H 0.3304 1.0333 0.3007 0.171 Uiso 0.388(9) 1 calc PR A 2
H20E H 0.3077 0.9368 0.2700 0.171 Uiso 0.388(9) 1 calc PR A 2
H20F H 0.3295 0.9146 0.3561 0.171 Uiso 0.388(9) 1 calc PR A 2
C10 C 0.0908(4) 0.5833(3) 0.1968(3) 0.0405(10) Uani 1 1 d . A .
H10A H 0.0274 0.5766 0.2372 0.049 Uiso 1 1 calc R . .
C11 C 0.0627(4) 0.5770(4) 0.1290(3) 0.0436(11) Uani 1 1 d . . .
H11A H -0.0178 0.5654 0.1226 0.052 Uiso 1 1 calc R A .
C12 C 0.1559(5) 0.5881(4) 0.0704(3) 0.0509(12) Uani 1 1 d . A .
H12A H 0.1406 0.5833 0.0229 0.061 Uiso 1 1 calc R . .
C13 C 0.2696(5) 0.6058(4) 0.0816(3) 0.0539(13) Uani 1 1 d . . .
H13A H 0.3337 0.6160 0.0412 0.065 Uiso 1 1 calc R A .
C14 C 0.2921(4) 0.6090(4) 0.1515(3) 0.0490(12) Uani 1 1 d . A .
C15 C 0.4171(5) 0.6245(5) 0.1697(4) 0.0694(18) Uani 1 1 d . A .
H15A H 0.4560 0.5551 0.1850 0.083 Uiso 1 1 calc R . .
H15B H 0.4661 0.6700 0.1235 0.083 Uiso 1 1 calc R . .
C16 C 0.4316(5) 0.7897(4) 0.1986(4) 0.0694(17) Uani 1 1 d . A .
H16A H 0.5074 0.8059 0.1631 0.083 Uiso 1 1 calc R . .
H16B H 0.4394 0.8193 0.2402 0.083 Uiso 1 1 calc R . .
C17 C 0.2822(5) 1.0270(4) -0.0391(3) 0.0602(14) Uani 1 1 d . . .
H17A H 0.2069 1.0579 -0.0557 0.090 Uiso 1 1 calc R A .
H17B H 0.3156 0.9846 -0.0712 0.090 Uiso 1 1 calc R . .
H17C H 0.3396 1.0835 -0.0433 0.090 Uiso 1 1 calc R . .
C18 C -0.1517(6) 0.8983(6) 0.3002(3) 0.0780(19) Uani 1 1 d . . .
H18A H -0.1614 0.9303 0.3417 0.094 Uiso 1 1 calc R A .
H18B H -0.1699 0.8218 0.3234 0.094 Uiso 1 1 calc R . .
C19 C -0.2466(5) 0.9450(5) 0.2483(3) 0.0761(18) Uani 1 1 d . A .
H19A H -0.3268 0.9305 0.2778 0.114 Uiso 1 1 calc R . .
H19B H -0.2408 0.9129 0.2075 0.114 Uiso 1 1 calc R . .
H19C H -0.2330 1.0215 0.2265 0.114 Uiso 1 1 calc R . .
C21 C 0.1688(9) 0.9949(8) 0.4057(7) 0.156(5) Uani 1 1 d D . .
H21A H 0.2056 1.0653 0.3938 0.234 Uiso 1 1 calc R A 1
H21B H 0.2186 0.9421 0.4365 0.234 Uiso 1 1 calc R A 1
H21C H 0.0884 0.9930 0.4339 0.234 Uiso 1 1 calc R A 1
C22 C -0.0045(6) 0.5970(5) 0.3869(3) 0.0648(16) Uani 1 1 d . A .
C23 C -0.1068(6) 0.5209(7) 0.4301(5) 0.107(3) Uani 1 1 d . . .
H23A H -0.1779 0.5608 0.4403 0.161 Uiso 1 1 calc R A .
H23B H -0.0833 0.4761 0.4781 0.161 Uiso 1 1 calc R . .
H23C H -0.1254 0.4765 0.3998 0.161 Uiso 1 1 calc R . .
C24 C 0.2678(7) 0.6981(5) 0.4406(4) 0.0780(19) Uani 1 1 d . A .
C25 C 0.3308(9) 0.6851(7) 0.5095(5) 0.120(3) Uani 1 1 d . . .
H25A H 0.2849 0.7200 0.5430 0.180 Uiso 1 1 calc R A .
H25B H 0.4116 0.7171 0.4932 0.180 Uiso 1 1 calc R . .
H25C H 0.3367 0.6098 0.5367 0.180 Uiso 1 1 calc R . .
C26 C -0.1756(12) 0.8115(11) 0.4872(6) 0.172(5) Uani 1 1 d . . .
H26A H -0.1943 0.8264 0.5355 0.258 Uiso 1 1 calc R A .
H26B H -0.1972 0.7379 0.4943 0.258 Uiso 1 1 calc R . .
H26C H -0.2214 0.8584 0.4498 0.258 Uiso 1 1 calc R . .
C27 C 0.3804(7) 0.4260(6) 0.4030(4) 0.096(2) Uani 1 1 d . A .
H27A H 0.4087 0.3557 0.4033 0.144 Uiso 1 1 calc R . .
H27B H 0.3193 0.4192 0.4469 0.144 Uiso 1 1 calc R . .
H27C H 0.4481 0.4695 0.4054 0.144 Uiso 1 1 calc R . .
C28 C 0.6943(4) 0.4208(4) 0.1916(3) 0.0428(11) Uani 1 1 d . . .
C29 C 0.7291(4) 0.5068(4) 0.1267(3) 0.0469(11) Uani 1 1 d . . .
H29A H 0.7445 0.4940 0.0792 0.056 Uiso 1 1 calc R . .
C30 C 0.7422(4) 0.6087(4) 0.1281(4) 0.0620(15) Uani 1 1 d . . .
H30A H 0.7642 0.6640 0.0822 0.074 Uiso 1 1 calc R . .
C31 C 0.7236(5) 0.6308(5) 0.1953(5) 0.0721(19) Uani 1 1 d . . .
H31A H 0.7345 0.7008 0.1965 0.086 Uiso 1 1 calc R . .
C32 C 0.6891(5) 0.5506(6) 0.2609(4) 0.0731(19) Uani 1 1 d . . .
H32A H 0.6754 0.5653 0.3077 0.088 Uiso 1 1 calc R . .
C33 C 0.6737(5) 0.4462(5) 0.2595(3) 0.0574(14) Uani 1 1 d . . .
H33A H 0.6489 0.3920 0.3056 0.069 Uiso 1 1 calc R . .
C34 C 0.6677(5) 0.2167(4) 0.2743(3) 0.0517(12) Uani 1 1 d . . .
C35 C 0.5535(7) 0.1871(7) 0.3151(3) 0.098(3) Uani 1 1 d . . .
H35A H 0.4851 0.2114 0.2904 0.118 Uiso 1 1 calc R . .
C36 C 0.5360(9) 0.1228(9) 0.3912(4) 0.131(4) Uani 1 1 d . . .
H36A H 0.4572 0.1056 0.4176 0.157 Uiso 1 1 calc R . .
C37 C 0.6335(11) 0.0854(7) 0.4265(4) 0.120(3) Uani 1 1 d . . .
H37A H 0.6223 0.0412 0.4777 0.144 Uiso 1 1 calc R . .
C38 C 0.7484(8) 0.1111(6) 0.3889(4) 0.093(2) Uani 1 1 d . . .
H38A H 0.8163 0.0844 0.4133 0.112 Uiso 1 1 calc R . .
C39 C 0.7621(6) 0.1767(5) 0.3146(3) 0.0652(16) Uani 1 1 d . . .
H39A H 0.8415 0.1956 0.2896 0.078 Uiso 1 1 calc R . .
C40 C 0.8123(4) 0.2738(3) 0.1405(2) 0.0369(10) Uani 1 1 d . . .
C41 C 0.9227(4) 0.3169(4) 0.1452(3) 0.0442(11) Uani 1 1 d . . .
H41A H 0.9238 0.3620 0.1758 0.053 Uiso 1 1 calc R . .
C42 C 1.0315(4) 0.2961(4) 0.1067(3) 0.0511(12) Uani 1 1 d . . .
H42A H 1.1044 0.3269 0.1113 0.061 Uiso 1 1 calc R . .
C43 C 1.0324(4) 0.2310(4) 0.0623(3) 0.0509(12) Uani 1 1 d . . .
H43A H 1.1060 0.2164 0.0362 0.061 Uiso 1 1 calc R . .
C44 C 0.9266(4) 0.1875(4) 0.0558(3) 0.0463(11) Uani 1 1 d . . .
H44A H 0.9267 0.1419 0.0255 0.056 Uiso 1 1 calc R . .
C45 C 0.8184(4) 0.2101(3) 0.0938(2) 0.0389(10) Uani 1 1 d . . .
H45A H 0.7459 0.1807 0.0873 0.047 Uiso 1 1 calc R . .
C46 C 0.5720(4) 0.2838(4) 0.1443(2) 0.0396(10) Uani 1 1 d . . .
C47 C 0.5330(4) 0.1807(4) 0.1489(3) 0.0497(12) Uani 1 1 d . . .
H47A H 0.5692 0.1212 0.1804 0.060 Uiso 1 1 calc R . .
C48 C 0.4444(5) 0.1642(5) 0.1092(4) 0.0605(14) Uani 1 1 d . . .
H48A H 0.4211 0.0941 0.1136 0.073 Uiso 1 1 calc R . .
C49 C 0.3887(5) 0.2499(5) 0.0625(3) 0.0630(15) Uani 1 1 d . . .
H49A H 0.3284 0.2388 0.0346 0.076 Uiso 1 1 calc R . .
C50 C 0.4228(4) 0.3493(4) 0.0578(3) 0.0536(13) Uani 1 1 d . . .
H50A H 0.3855 0.4082 0.0266 0.064 Uiso 1 1 calc R . .
C51 C 0.5111(4) 0.3661(4) 0.0980(3) 0.0431(11) Uani 1 1 d . . .
H51A H 0.5312 0.4367 0.0939 0.052 Uiso 1 1 calc R . .
O1S O 0.0612(7) 0.3477(5) 0.3894(4) 0.064(2) Uani 0.577(7) 1 d PD B 1
H1S H 0.0765 0.4126 0.3783 0.096 Uiso 0.577(7) 1 calc PR B 1
C1S C -0.0195(14) 0.3329(10) 0.3480(7) 0.114(6) Uani 0.577(7) 1 d PD B 1
H1S1 H -0.0608 0.2646 0.3733 0.171 Uiso 0.577(7) 1 calc PR B 1
H1S2 H 0.0209 0.3338 0.2981 0.171 Uiso 0.577(7) 1 calc PR B 1
H1S3 H -0.0781 0.3895 0.3420 0.171 Uiso 0.577(7) 1 calc PR B 1
O2S O 0.5549(8) 0.6249(9) 0.4027(6) 0.082(4) Uani 0.423(7) 1 d PD B 2
H2S H 0.5776 0.5838 0.4421 0.123 Uiso 0.423(7) 1 calc PR B 2
C2S C 0.6033(12) 0.7199(10) 0.3884(8) 0.068(4) Uani 0.423(7) 1 d PD B 2
H2S1 H 0.5714 0.7498 0.4285 0.102 Uiso 0.423(7) 1 calc PR B 2
H2S2 H 0.5837 0.7659 0.3396 0.102 Uiso 0.423(7) 1 calc PR B 2
H2S3 H 0.6907 0.7146 0.3864 0.102 Uiso 0.423(7) 1 calc PR B 2
O3S O 0.2637(12) 0.3212(8) 0.2380(7) 0.235(5) Uani 1 1 d D . .
H3SH H 0.2759 0.2688 0.2213 0.353 Uiso 0.506(11) 1 d PR C 1
H3SG H 0.2152 0.3653 0.2150 0.353 Uiso 0.494(11) 1 d PR C 2
C3SA C 0.3615(11) 0.3620(10) 0.2542(7) 0.064(2) Uani 0.506(11) 1 d PDU C 1
H3SA H 0.4146 0.3962 0.2072 0.096 Uiso 0.506(11) 1 calc PR C 1
H3SB H 0.4044 0.3053 0.2872 0.096 Uiso 0.506(11) 1 calc PR C 1
H3SC H 0.3367 0.4142 0.2801 0.096 Uiso 0.506(11) 1 calc PR C 1
C3SB C 0.2490(11) 0.2982(10) 0.3138(6) 0.064(2) Uani 0.494(11) 1 d PDU C 2
H3SD H 0.1730 0.2588 0.3353 0.097 Uiso 0.494(11) 1 calc PR C 2
H3SE H 0.2475 0.3638 0.3271 0.097 Uiso 0.494(11) 1 calc PR C 2
H3SF H 0.3156 0.2551 0.3342 0.097 Uiso 0.494(11) 1 calc PR C 2

loop_
_atom_site_aniso_label
_atom_site_aniso_U_11
_atom_site_aniso_U_22
_atom_site_aniso_U_33
_atom_site_aniso_U_23
_atom_site_aniso_U_13
_atom_site_aniso_U_12
Ni1 0.0483(4) 0.0464(4) 0.0533(4) -0.0030(3) -0.0276(3) 0.0017(3)
Ni2 0.1049(7) 0.0632(5) 0.0462(4) -0.0163(3) -0.0407(4) 0.0217(4)
O1 0.056(2) 0.0494(19) 0.048(2) -0.0063(15) -0.0246(16) 0.0026(16)
O2 0.089(3) 0.080(3) 0.044(2) -0.002(2) -0.007(2) 0.009(2)
O3 0.071(3) 0.054(2) 0.0403(19) -0.0019(16) -0.0176(17) -0.0069(18)
O4 0.146(4) 0.070(3) 0.066(3) -0.019(2) -0.068(3) 0.038(3)
O5 0.074(3) 0.064(2) 0.076(3) -0.007(2) -0.050(2) 0.005(2)
O6 0.084(3) 0.064(2) 0.071(3) 0.001(2) -0.041(2) 0.018(2)
O7 0.181(6) 0.122(4) 0.072(3) -0.036(3) -0.050(4) 0.076(4)
N1 0.073(3) 0.073(3) 0.037(2) -0.013(2) -0.018(2) 0.019(2)
N3 0.0317(19) 0.039(2) 0.045(2) -0.0025(16) -0.0070(16) 0.0038(15)
N4 0.044(2) 0.053(3) 0.080(3) -0.008(2) -0.027(2) 0.0020(19)
B1 0.035(3) 0.045(3) 0.034(3) -0.007(2) -0.004(2) 0.006(2)
C1 0.047(3) 0.038(2) 0.049(3) -0.006(2) -0.021(2) -0.001(2)
C2 0.047(3) 0.044(3) 0.067(3) -0.002(2) -0.027(2) -0.006(2)
C3 0.040(3) 0.051(3) 0.074(4) -0.011(3) -0.015(2) -0.007(2)
C4 0.056(3) 0.040(3) 0.047(3) -0.006(2) -0.014(2) -0.009(2)
C5 0.052(3) 0.041(2) 0.044(3) -0.013(2) -0.021(2) 0.008(2)
C6 0.052(3) 0.042(3) 0.040(2) -0.013(2) -0.022(2) 0.005(2)
C7 0.055(3) 0.056(3) 0.035(2) -0.012(2) -0.015(2) 0.010(2)
C8 0.094(4) 0.049(3) 0.053(3) -0.015(3) -0.029(3) 0.027(3)
C9A 0.090(6) 0.061(5) 0.071(5) -0.026(4) -0.039(5) 0.030(5)
N2A 0.180(7) 0.055(3) 0.116(5) -0.028(4) -0.112(5) 0.033(4)
C9B 0.093(7) 0.060(5) 0.072(6) -0.027(5) -0.041(5) 0.028(5)
N2B 0.180(7) 0.055(4) 0.116(5) -0.028(4) -0.113(6) 0.033(4)
C10 0.038(2) 0.039(2) 0.041(3) -0.0074(19) -0.0088(19) 0.0030(19)
C11 0.043(3) 0.041(2) 0.047(3) -0.011(2) -0.013(2) 0.005(2)
C12 0.067(3) 0.045(3) 0.042(3) -0.013(2) -0.010(2) 0.012(2)
C13 0.050(3) 0.052(3) 0.051(3) -0.008(2) 0.003(2) 0.013(2)
C14 0.046(3) 0.038(3) 0.055(3) -0.002(2) -0.010(2) 0.008(2)
C15 0.034(3) 0.065(4) 0.088(4) 0.006(3) -0.008(3) 0.012(2)
C16 0.048(3) 0.060(3) 0.086(4) 0.008(3) -0.030(3) -0.016(3)
C17 0.065(3) 0.055(3) 0.053(3) -0.004(3) -0.011(3) -0.006(3)
C18 0.075(4) 0.109(5) 0.042(3) -0.011(3) -0.011(3) 0.028(4)
C19 0.067(4) 0.092(5) 0.058(4) -0.007(3) -0.009(3) 0.026(3)
C21 0.133(8) 0.151(9) 0.252(14) -0.150(10) -0.060(8) 0.037(7)
C22 0.074(4) 0.080(4) 0.033(3) 0.000(3) -0.022(3) -0.010(3)
C23 0.076(5) 0.115(6) 0.093(5) 0.027(5) -0.015(4) -0.028(4)
C24 0.113(6) 0.062(4) 0.076(4) -0.027(3) -0.056(4) 0.004(4)
C25 0.168(8) 0.111(6) 0.101(6) -0.028(5) -0.102(6) 0.017(6)
C26 0.175(12) 0.229(14) 0.086(7) -0.020(8) 0.000(7) 0.022(10)
C27 0.121(6) 0.080(5) 0.089(5) -0.011(4) -0.058(5) 0.033(4)
C28 0.032(2) 0.051(3) 0.049(3) -0.018(2) -0.0130(19) 0.012(2)
C29 0.034(2) 0.048(3) 0.058(3) -0.015(2) -0.004(2) 0.004(2)
C30 0.033(3) 0.053(3) 0.101(5) -0.022(3) -0.015(3) 0.005(2)
C31 0.045(3) 0.066(4) 0.130(6) -0.055(4) -0.041(3) 0.022(3)
C32 0.069(4) 0.095(5) 0.088(5) -0.062(4) -0.049(3) 0.045(4)
C33 0.057(3) 0.071(4) 0.057(3) -0.032(3) -0.029(3) 0.028(3)
C34 0.056(3) 0.056(3) 0.037(3) -0.009(2) -0.001(2) 0.004(2)
C35 0.081(5) 0.149(7) 0.042(3) 0.002(4) 0.001(3) -0.040(5)
C36 0.126(7) 0.186(10) 0.051(4) 0.004(5) 0.004(5) -0.083(7)
C37 0.182(10) 0.114(7) 0.040(4) 0.014(4) -0.017(5) -0.027(6)
C38 0.130(7) 0.089(5) 0.044(4) 0.002(3) -0.017(4) 0.029(5)
C39 0.085(4) 0.066(4) 0.034(3) -0.004(2) -0.006(3) 0.029(3)
C40 0.037(2) 0.035(2) 0.035(2) -0.0033(18) -0.0108(18) 0.0054(18)
C41 0.038(2) 0.044(3) 0.052(3) -0.015(2) -0.010(2) 0.005(2)
C42 0.031(2) 0.051(3) 0.069(3) -0.012(3) -0.014(2) 0.001(2)
C43 0.039(3) 0.053(3) 0.057(3) -0.015(2) -0.003(2) 0.008(2)
C44 0.049(3) 0.047(3) 0.043(3) -0.014(2) -0.011(2) 0.008(2)
C45 0.041(2) 0.040(2) 0.035(2) -0.0073(19) -0.0110(18) 0.0020(19)
C46 0.030(2) 0.044(2) 0.040(2) -0.008(2) -0.0009(18) 0.0000(18)
C47 0.042(3) 0.043(3) 0.059(3) -0.010(2) -0.003(2) 0.000(2)
C48 0.043(3) 0.057(3) 0.086(4) -0.028(3) -0.008(3) -0.003(2)
C49 0.044(3) 0.081(4) 0.073(4) -0.034(3) -0.016(3) -0.004(3)
C50 0.047(3) 0.062(3) 0.047(3) -0.008(2) -0.014(2) 0.003(2)
C51 0.041(2) 0.043(2) 0.043(3) -0.008(2) -0.006(2) 0.000(2)
O1S 0.094(5) 0.040(3) 0.060(4) -0.013(3) -0.023(4) 0.008(3)
C1S 0.202(17) 0.076(8) 0.067(8) -0.025(7) -0.017(9) -0.046(9)
O2S 0.042(5) 0.140(10) 0.080(7) -0.058(7) -0.002(5) -0.010(6)
C2S 0.054(8) 0.065(9) 0.068(9) -0.001(7) 0.009(7) -0.025(7)
O3S 0.265(14) 0.191(9) 0.224(12) -0.060(9) 0.040(10) 0.022(9)
C3SA 0.073(6) 0.070(6) 0.055(5) -0.024(4) -0.016(4) 0.006(5)
C3SB 0.073(6) 0.073(6) 0.052(5) -0.022(4) -0.018(4) 0.003(5)

loop_
_atom_type_symbol
_atom_type_description
_atom_type_scat_dispersion_real
_atom_type_scat_dispersion_imag
_atom_type_scat_source
C C 0.0033 0.0016 'International Tables Vol C Tables 4.2.6.8 and 6.1.1.4'
H H 0.0000 0.0000 'International Tables Vol C Tables 4.2.6.8 and 6.1.1.4'
B B 0.0013 0.0007 'International Tables Vol C Tables 4.2.6.8 and 6.1.1.4'
N N 0.0061 0.0033 'International Tables Vol C Tables 4.2.6.8 and 6.1.1.4'
O O 0.0106 0.0060 'International Tables Vol C Tables 4.2.6.8 and 6.1.1.4'
Ni Ni 0.3393 1.1124 'International Tables Vol C Tables 4.2.6.8 and 6.1.1.4'

loop_
_geom_angle_atom_site_label_1
_geom_angle_atom_site_label_2
_geom_angle_atom_site_label_3
_geom_angle
_geom_angle_site_symmetry_1
_geom_angle_site_symmetry_3
_geom_angle_publ_flag
O1 Ni1 N3 91.55(14) . . ?
O1 Ni1 O3 97.39(15) . . ?
N3 Ni1 O3 92.00(14) . . ?
O1 Ni1 O5 90.21(15) . . ?
N3 Ni1 O5 174.28(16) . . ?
O3 Ni1 O5 93.17(16) . . ?
O1 Ni1 N4 91.04(15) . . ?
N3 Ni1 N4 81.53(17) . . ?
O3 Ni1 N4 169.53(17) . . ?
O5 Ni1 N4 93.00(18) . . ?
O1 Ni1 O6 175.50(15) . . ?
N3 Ni1 O6 90.19(15) . . ?
O3 Ni1 O6 86.70(16) . . ?
O5 Ni1 O6 87.67(16) . . ?
N4 Ni1 O6 85.11(17) . . ?
O1 Ni1 Ni2 31.74(10) . . ?
N3 Ni1 Ni2 110.82(10) . . ?
O3 Ni1 Ni2 72.10(11) . . ?
O5 Ni1 Ni2 73.18(12) . . ?
N4 Ni1 Ni2 117.87(13) . . ?
O6 Ni1 Ni2 150.14(12) . . ?
O2 Ni2 O1 92.42(16) . . ?
O2 Ni2 O4 91.72(19) . . ?
O1 Ni2 O4 94.23(18) . . ?
O2 Ni2 N1 91.48(18) . . ?
O1 Ni2 N1 92.81(15) . . ?
O4 Ni2 N1 172.13(18) . . ?
O2 Ni2 N2A 166.6(3) . . ?
O1 Ni2 N2A 100.1(3) . . ?
O4 Ni2 N2A 92.2(3) . . ?
N1 Ni2 N2A 83.1(3) . . ?
O2 Ni2 N2B 169.2(5) . . ?
O1 Ni2 N2B 98.1(4) . . ?
O4 Ni2 N2B 90.2(4) . . ?
N1 Ni2 N2B 85.4(4) . . ?
N2A Ni2 N2B 2.9(7) . . ?
O2 Ni2 O7 79.5(2) . . ?
O1 Ni2 O7 166.20(16) . . ?
O4 Ni2 O7 75.0(2) . . ?
N1 Ni2 O7 98.54(18) . . ?
N2A Ni2 O7 89.1(3) . . ?
N2B Ni2 O7 90.7(4) . . ?
O2 Ni2 Ni1 72.77(13) . . ?
O1 Ni2 Ni1 31.95(9) . . ?
O4 Ni2 Ni1 70.32(14) . . ?
N1 Ni2 Ni1 117.52(13) . . ?
N2A Ni2 Ni1 120.6(3) . . ?
N2B Ni2 Ni1 117.8(5) . . ?
O7 Ni2 Ni1 134.26(13) . . ?
C1 O1 Ni2 123.8(3) . . ?
C1 O1 Ni1 119.0(3) . . ?
Ni2 O1 Ni1 116.31(16) . . ?
C22 O2 Ni2 132.0(4) . . ?
C22 O3 Ni1 130.5(4) . . ?
C24 O4 Ni2 135.3(5) . . ?
C24 O5 Ni1 128.5(4) . . ?
C27 O6 Ni1 127.2(4) . . ?
C26 O7 Ni2 133.2(6) . . ?
C18 N1 C7 109.9(5) . . ?
C18 N1 C8 110.4(5) . . ?
C7 N1 C8 111.1(4) . . ?
C18 N1 Ni2 108.9(3) . . ?
C7 N1 Ni2 108.9(3) . . ?
C8 N1 Ni2 107.6(3) . . ?
C14 N3 C10 117.9(4) . . ?
C14 N3 Ni1 115.3(3) . . ?
C10 N3 Ni1 126.3(3) . . ?
C15 N4 C16 110.7(5) . . ?
C15 N4 Ni1 108.0(3) . . ?
C16 N4 Ni1 113.3(4) . . ?
C34 B1 C46 109.6(4) . . ?
C34 B1 C40 110.1(4) . . ?
C46 B1 C40 108.9(4) . . ?
C34 B1 C28 109.1(4) . . ?
C46 B1 C28 110.9(4) . . ?
C40 B1 C28 108.3(4) . . ?
O1 C1 C2 120.0(4) . . ?
O1 C1 C6 120.5(4) . . ?
C2 C1 C6 119.5(4) . . ?
C1 C2 C3 120.3(4) . . ?
C1 C2 C16 119.5(5) . . ?
C3 C2 C16 120.3(5) . . ?
C4 C3 C2 121.3(5) . . ?
C5 C4 C3 117.3(4) . . ?
C5 C4 C17 121.0(4) . . ?
C3 C4 C17 121.6(5) . . ?
C4 C5 C6 122.4(4) . . ?
C1 C6 C5 119.1(4) . . ?
C1 C6 C7 120.6(4) . . ?
C5 C6 C7 120.3(4) . . ?
C6 C7 N1 114.2(4) . . ?
N1 C8 C9A 111.3(6) . . ?
N1 C8 C9B 110.5(7) . . ?
C9A C8 C9B 60.7(8) . . ?
C8 C9A N2A 103.5(6) . . ?
C20A N2A C21 108.0(10) . . ?
C20A N2A C9A 117.3(9) . . ?
C21 N2A C9A 94.9(7) . . ?
C20A N2A Ni2 116.1(9) . . ?
C21 N2A Ni2 115.8(7) . . ?
C9A N2A Ni2 102.9(6) . . ?
C8 C9B N2B 108.3(12) . . ?
C20B N2B C21 100.2(14) . . ?
C20B N2B C9B 92.0(15) . . ?
C21 N2B C9B 134.9(11) . . ?
C20B N2B Ni2 110.3(14) . . ?
C21 N2B Ni2 115.4(7) . . ?
C9B N2B Ni2 100.1(6) . . ?
N3 C10 C11 123.3(4) . . ?
C10 C11 C12 117.7(4) . . ?
C13 C12 C11 119.3(5) . . ?
C12 C13 C14 120.2(5) . . ?
N3 C14 C13 121.6(5) . . ?
N3 C14 C15 114.8(5) . . ?
C13 C14 C15 123.6(5) . . ?
N4 C15 C14 112.5(4) . . ?
N4 C16 C2 112.7(4) . . ?
N1 C18 C19 118.2(5) . . ?
N2A C21 N2B 4.3(10) . . ?
O2 C22 O3 126.1(5) . . ?
O2 C22 C23 117.0(7) . . ?
O3 C22 C23 116.9(6) . . ?
O4 C24 O5 125.6(6) . . ?
O4 C24 C25 119.4(7) . . ?
O5 C24 C25 114.9(7) . . ?
C29 C28 C33 114.7(5) . . ?
C29 C28 B1 122.1(4) . . ?
C33 C28 B1 123.0(4) . . ?
C30 C29 C28 123.6(5) . . ?
C31 C30 C29 120.4(6) . . ?
C30 C31 C32 119.1(6) . . ?
C31 C32 C33 120.7(6) . . ?
C28 C33 C32 121.5(6) . . ?
C39 C34 C35 114.7(5) . . ?
C39 C34 B1 123.6(5) . . ?
C35 C34 B1 121.5(5) . . ?
C34 C35 C36 122.5(7) . . ?
C37 C36 C35 119.2(8) . . ?
C36 C37 C38 120.8(7) . . ?
C37 C38 C39 118.4(7) . . ?
C38 C39 C34 124.4(6) . . ?
C45 C40 C41 115.0(4) . . ?
C45 C40 B1 123.6(4) . . ?
C41 C40 B1 121.3(4) . . ?
C42 C41 C40 122.6(5) . . ?
C43 C42 C41 119.8(5) . . ?
C44 C43 C42 119.6(5) . . ?
C43 C44 C45 119.9(5) . . ?
C40 C45 C44 123.0(4) . . ?
C51 C46 C47 114.5(4) . . ?
C51 C46 B1 125.6(4) . . ?
C47 C46 B1 119.8(4) . . ?
C48 C47 C46 122.2(5) . . ?
C47 C48 C49 120.5(5) . . ?
C50 C49 C48 118.5(5) . . ?
C49 C50 C51 121.1(5) . . ?
C50 C51 C46 123.1(5) . . ?
C3SB O3S C3SA 74.3(12) . . ?

loop_
_geom_bond_atom_site_label_1
_geom_bond_atom_site_label_2
_geom_bond_distance
_geom_bond_site_symmetry_2
_geom_bond_publ_flag
Ni1 O1 2.023(3) . ?
Ni1 N3 2.066(4) . ?
Ni1 O3 2.066(4) . ?
Ni1 O5 2.070(4) . ?
Ni1 N4 2.092(5) . ?
Ni1 O6 2.142(4) . ?
Ni1 Ni2 3.4268(11) . ?
Ni2 O2 2.004(5) . ?
Ni2 O1 2.011(4) . ?
Ni2 O4 2.038(4) . ?
Ni2 N1 2.122(4) . ?
Ni2 N2A 2.149(6) . ?
Ni2 N2B 2.152(7) . ?
Ni2 O7 2.379(6) . ?
O1 C1 1.348(6) . ?
O2 C22 1.238(7) . ?
O3 C22 1.298(7) . ?
O4 C24 1.211(8) . ?
O5 C24 1.278(8) . ?
O6 C27 1.399(7) . ?
O7 C26 1.524(13) . ?
N1 C18 1.475(8) . ?
N1 C7 1.500(6) . ?
N1 C8 1.504(7) . ?
N3 C14 1.335(6) . ?
N3 C10 1.351(5) . ?
N4 C15 1.473(8) . ?
N4 C16 1.490(7) . ?
B1 C34 1.634(7) . ?
B1 C46 1.655(7) . ?
B1 C40 1.657(6) . ?
B1 C28 1.658(7) . ?
C1 C2 1.388(7) . ?
C1 C6 1.398(6) . ?
C2 C3 1.402(7) . ?
C2 C16 1.521(7) . ?
C3 C4 1.400(7) . ?
C4 C5 1.387(7) . ?
C4 C17 1.514(7) . ?
C5 C6 1.404(6) . ?
C6 C7 1.495(7) . ?
C8 C9A 1.508(9) . ?
C8 C9B 1.508(10) . ?
C9A N2A 1.578(10) . ?
C20A N2A 1.411(11) . ?
N2A C21 1.466(12) . ?
C9B N2B 1.581(10) . ?
N2B C20B 1.414(12) . ?
N2B C21 1.469(12) . ?
C10 C11 1.380(6) . ?
C11 C12 1.386(7) . ?
C12 C13 1.359(7) . ?
C13 C14 1.383(7) . ?
C14 C15 1.523(7) . ?
C18 C19 1.533(8) . ?
C22 C23 1.515(8) . ?
C24 C25 1.518(8) . ?
C28 C29 1.404(7) . ?
C28 C33 1.405(7) . ?
C29 C30 1.376(7) . ?
C30 C31 1.369(9) . ?
C31 C32 1.370(9) . ?
C32 C33 1.413(9) . ?
C34 C39 1.387(7) . ?
C34 C35 1.398(8) . ?
C35 C36 1.408(9) . ?
C36 C37 1.363(13) . ?
C37 C38 1.380(12) . ?
C38 C39 1.386(8) . ?
C40 C45 1.392(6) . ?
C40 C41 1.404(6) . ?
C41 C42 1.401(7) . ?
C42 C43 1.375(7) . ?
C43 C44 1.371(7) . ?
C44 C45 1.400(6) . ?
C46 C51 1.402(6) . ?
C46 C47 1.425(7) . ?
C47 C48 1.381(8) . ?
C48 C49 1.401(8) . ?
C49 C50 1.360(8) . ?
C50 C51 1.385(7) . ?
O1S C1S 1.326(11) . ?
O2S C2S 1.323(11) . ?
O3S C3SB 1.346(12) . ?
O3S C3SA 1.348(12) . ?

loop_
_geom_torsion_atom_site_label_1
_geom_torsion_atom_site_label_2
_geom_torsion_atom_site_label_3
_geom_torsion_atom_site_label_4
_geom_torsion
_geom_torsion_site_symmetry_1
_geom_torsion_site_symmetry_2
_geom_torsion_site_symmetry_3
_geom_torsion_site_symmetry_4
_geom_torsion_publ_flag
O1 Ni1 Ni2 O2 125.5(2) . . . . ?
N3 Ni1 Ni2 O2 69.53(16) . . . . ?
O3 Ni1 Ni2 O2 -15.67(15) . . . . ?
O5 Ni1 Ni2 O2 -114.78(17) . . . . ?
N4 Ni1 Ni2 O2 160.84(18) . . . . ?
O6 Ni1 Ni2 O2 -62.5(3) . . . . ?
N3 Ni1 Ni2 O1 -56.0(2) . . . . ?
O3 Ni1 Ni2 O1 -141.2(2) . . . . ?
O5 Ni1 Ni2 O1 119.7(2) . . . . ?
N4 Ni1 Ni2 O1 35.3(2) . . . . ?
O6 Ni1 Ni2 O1 172.0(3) . . . . ?
O1 Ni1 Ni2 O4 -136.2(2) . . . . ?
N3 Ni1 Ni2 O4 167.8(2) . . . . ?
O3 Ni1 Ni2 O4 82.6(2) . . . . ?
O5 Ni1 Ni2 O4 -16.5(2) . . . . ?
N4 Ni1 Ni2 O4 -100.9(2) . . . . ?
O6 Ni1 Ni2 O4 35.8(3) . . . . ?
O1 Ni1 Ni2 N1 43.0(2) . . . . ?
N3 Ni1 Ni2 N1 -12.94(19) . . . . ?
O3 Ni1 Ni2 N1 -98.14(19) . . . . ?
O5 Ni1 Ni2 N1 162.7(2) . . . . ?
N4 Ni1 Ni2 N1 78.4(2) . . . . ?
O6 Ni1 Ni2 N1 -145.0(3) . . . . ?
O1 Ni1 Ni2 N2A -55.7(3) . . . . ?
N3 Ni1 Ni2 N2A -111.7(3) . . . . ?
O3 Ni1 Ni2 N2A 163.1(3) . . . . ?
O5 Ni1 Ni2 N2A 64.0(3) . . . . ?
N4 Ni1 Ni2 N2A -20.3(3) . . . . ?
O6 Ni1 Ni2 N2A 116.3(3) . . . . ?
O1 Ni1 Ni2 N2B -56.9(3) . . . . ?
N3 Ni1 Ni2 N2B -112.9(3) . . . . ?
O3 Ni1 Ni2 N2B 161.9(3) . . . . ?
O5 Ni1 Ni2 N2B 62.8(3) . . . . ?
N4 Ni1 Ni2 N2B -21.6(3) . . . . ?
O6 Ni1 Ni2 N2B 115.1(3) . . . . ?
O1 Ni1 Ni2 O7 -179.1(3) . . . . ?
N3 Ni1 Ni2 O7 124.9(3) . . . . ?
O3 Ni1 Ni2 O7 39.7(3) . . . . ?
O5 Ni1 Ni2 O7 -59.4(3) . . . . ?
N4 Ni1 Ni2 O7 -143.8(3) . . . . ?
O6 Ni1 Ni2 O7 -7.1(4) . . . . ?
O2 Ni2 O1 C1 117.8(3) . . . . ?
O4 Ni2 O1 C1 -150.3(4) . . . . ?
N1 Ni2 O1 C1 26.2(4) . . . . ?
N2A Ni2 O1 C1 -57.3(4) . . . . ?
N2B Ni2 O1 C1 -59.5(5) . . . . ?
O7 Ni2 O1 C1 171.6(8) . . . . ?
Ni1 Ni2 O1 C1 168.9(4) . . . . ?
O2 Ni2 O1 Ni1 -51.10(19) . . . . ?
O4 Ni2 O1 Ni1 40.8(2) . . . . ?
N1 Ni2 O1 Ni1 -142.7(2) . . . . ?
N2A Ni2 O1 Ni1 133.8(3) . . . . ?
N2B Ni2 O1 Ni1 131.6(4) . . . . ?
O7 Ni2 O1 Ni1 2.7(9) . . . . ?
N3 Ni1 O1 C1 -40.3(3) . . . . ?
O3 Ni1 O1 C1 -132.5(3) . . . . ?
O5 Ni1 O1 C1 134.3(3) . . . . ?
N4 Ni1 O1 C1 41.3(3) . . . . ?
O6 Ni1 O1 C1 72(2) . . . . ?
Ni2 Ni1 O1 C1 -169.5(4) . . . . ?
N3 Ni1 O1 Ni2 129.21(18) . . . . ?
O3 Ni1 O1 Ni2 36.99(19) . . . . ?
O5 Ni1 O1 Ni2 -56.2(2) . . . . ?
N4 Ni1 O1 Ni2 -149.2(2) . . . . ?
O6 Ni1 O1 Ni2 -118.1(19) . . . . ?
O1 Ni2 O2 C22 51.4(5) . . . . ?
O4 Ni2 O2 C22 -42.9(5) . . . . ?
N1 Ni2 O2 C22 144.3(5) . . . . ?
N2A Ni2 O2 C22 -149.7(10) . . . . ?
N2B Ni2 O2 C22 -142.8(16) . . . . ?
O7 Ni2 O2 C22 -117.3(5) . . . . ?
Ni1 Ni2 O2 C22 25.8(5) . . . . ?
O1 Ni1 O3 C22 -3.1(4) . . . . ?
N3 Ni1 O3 C22 -94.9(4) . . . . ?
O5 Ni1 O3 C22 87.5(4) . . . . ?
N4 Ni1 O3 C22 -146.5(8) . . . . ?
O6 Ni1 O3 C22 175.0(4) . . . . ?
Ni2 Ni1 O3 C22 16.3(4) . . . . ?
O2 Ni2 O4 C24 96.3(7) . . . . ?
O1 Ni2 O4 C24 3.8(7) . . . . ?
N1 Ni2 O4 C24 -149.6(13) . . . . ?
N2A Ni2 O4 C24 -96.5(7) . . . . ?
N2B Ni2 O4 C24 -94.3(8) . . . . ?
O7 Ni2 O4 C24 175.0(7) . . . . ?
Ni1 Ni2 O4 C24 25.3(6) . . . . ?
O1 Ni1 O5 C24 47.7(5) . . . . ?
N3 Ni1 O5 C24 155.7(13) . . . . ?
O3 Ni1 O5 C24 -49.7(5) . . . . ?
N4 Ni1 O5 C24 138.8(5) . . . . ?
O6 Ni1 O5 C24 -136.2(5) . . . . ?
Ni2 Ni1 O5 C24 20.5(5) . . . . ?
O1 Ni1 O6 C27 72(2) . . . . ?
N3 Ni1 O6 C27 -175.3(5) . . . . ?
O3 Ni1 O6 C27 -83.3(5) . . . . ?
O5 Ni1 O6 C27 10.0(6) . . . . ?
N4 Ni1 O6 C27 103.2(6) . . . . ?
Ni2 Ni1 O6 C27 -39.3(7) . . . . ?
O2 Ni2 O7 C26 -40.8(8) . . . . ?
O1 Ni2 O7 C26 -95.9(10) . . . . ?
O4 Ni2 O7 C26 -135.5(8) . . . . ?
N1 Ni2 O7 C26 49.1(8) . . . . ?
N2A Ni2 O7 C26 132.1(8) . . . . ?
N2B Ni2 O7 C26 134.6(9) . . . . ?
Ni1 Ni2 O7 C26 -93.9(8) . . . . ?
O2 Ni2 N1 C18 49.5(4) . . . . ?
O1 Ni2 N1 C18 142.0(4) . . . . ?
O4 Ni2 N1 C18 -64.6(16) . . . . ?
N2A Ni2 N1 C18 -118.2(5) . . . . ?
N2B Ni2 N1 C18 -120.1(6) . . . . ?
O7 Ni2 N1 C18 -30.2(5) . . . . ?
Ni1 Ni2 N1 C18 120.8(4) . . . . ?
O2 Ni2 N1 C7 -70.4(4) . . . . ?
O1 Ni2 N1 C7 22.1(3) . . . . ?
O4 Ni2 N1 C7 175.6(14) . . . . ?
N2A Ni2 N1 C7 121.9(4) . . . . ?
N2B Ni2 N1 C7 120.0(5) . . . . ?
O7 Ni2 N1 C7 -150.0(4) . . . . ?
Ni1 Ni2 N1 C7 0.9(4) . . . . ?
O2 Ni2 N1 C8 169.1(3) . . . . ?
O1 Ni2 N1 C8 -98.4(3) . . . . ?
O4 Ni2 N1 C8 55.1(16) . . . . ?
N2A Ni2 N1 C8 1.4(4) . . . . ?
N2B Ni2 N1 C8 -0.5(5) . . . . ?
O7 Ni2 N1 C8 89.5(4) . . . . ?
Ni1 Ni2 N1 C8 -119.6(3) . . . . ?
O1 Ni1 N3 C14 97.8(3) . . . . ?
O3 Ni1 N3 C14 -164.7(3) . . . . ?
O5 Ni1 N3 C14 -10.1(16) . . . . ?
N4 Ni1 N3 C14 7.0(3) . . . . ?
O6 Ni1 N3 C14 -78.0(3) . . . . ?
Ni2 Ni1 N3 C14 123.7(3) . . . . ?
O1 Ni1 N3 C10 -73.8(4) . . . . ?
O3 Ni1 N3 C10 23.6(4) . . . . ?
O5 Ni1 N3 C10 178.3(13) . . . . ?
N4 Ni1 N3 C10 -164.6(4) . . . . ?
O6 Ni1 N3 C10 110.3(4) . . . . ?
Ni2 Ni1 N3 C10 -48.0(4) . . . . ?
O1 Ni1 N4 C15 -111.8(3) . . . . ?
N3 Ni1 N4 C15 -20.4(3) . . . . ?
O3 Ni1 N4 C15 31.9(10) . . . . ?
O5 Ni1 N4 C15 157.9(3) . . . . ?
O6 Ni1 N4 C15 70.5(3) . . . . ?
Ni2 Ni1 N4 C15 -129.5(3) . . . . ?
O1 Ni1 N4 C16 11.3(4) . . . . ?
N3 Ni1 N4 C16 102.7(4) . . . . ?
O3 Ni1 N4 C16 155.0(7) . . . . ?
O5 Ni1 N4 C16 -79.0(4) . . . . ?
O6 Ni1 N4 C16 -166.4(4) . . . . ?
Ni2 Ni1 N4 C16 -6.4(4) . . . . ?
Ni2 O1 C1 C2 139.6(4) . . . . ?
Ni1 O1 C1 C2 -51.7(5) . . . . ?
Ni2 O1 C1 C6 -39.6(6) . . . . ?
Ni1 O1 C1 C6 129.0(4) . . . . ?
O1 C1 C2 C3 -179.3(5) . . . . ?
C6 C1 C2 C3 0.0(7) . . . . ?
O1 C1 C2 C16 -1.0(7) . . . . ?
C6 C1 C2 C16 178.3(5) . . . . ?
C1 C2 C3 C4 1.7(8) . . . . ?
C16 C2 C3 C4 -176.6(5) . . . . ?
C2 C3 C4 C5 -0.9(7) . . . . ?
C2 C3 C4 C17 176.8(5) . . . . ?
C3 C4 C5 C6 -1.5(7) . . . . ?
C17 C4 C5 C6 -179.2(5) . . . . ?
O1 C1 C6 C5 177.0(4) . . . . ?
C2 C1 C6 C5 -2.3(7) . . . . ?
O1 C1 C6 C7 -3.3(7) . . . . ?
C2 C1 C6 C7 177.4(5) . . . . ?
C4 C5 C6 C1 3.1(7) . . . . ?
C4 C5 C6 C7 -176.6(4) . . . . ?
C1 C6 C7 N1 61.3(6) . . . . ?
C5 C6 C7 N1 -119.0(5) . . . . ?
C18 N1 C7 C6 178.0(4) . . . . ?
C8 N1 C7 C6 55.6(5) . . . . ?
Ni2 N1 C7 C6 -62.7(5) . . . . ?
C18 N1 C8 C9A 84.2(6) . . . . ?
C7 N1 C8 C9A -153.7(6) . . . . ?
Ni2 N1 C8 C9A -34.6(6) . . . . ?
C18 N1 C8 C9B 149.6(7) . . . . ?
C7 N1 C8 C9B -88.3(7) . . . . ?
Ni2 N1 C8 C9B 30.9(7) . . . . ?
N1 C8 C9A N2A 60.1(8) . . . . ?
C9B C8 C9A N2A -42.2(7) . . . . ?
C8 C9A N2A C20A 75.4(12) . . . . ?
C8 C9A N2A C21 -171.4(8) . . . . ?
C8 C9A N2A Ni2 -53.5(7) . . . . ?
O2 Ni2 N2A C20A -167.8(10) . . . . ?
O1 Ni2 N2A C20A -9.2(9) . . . . ?
O4 Ni2 N2A C20A 85.5(9) . . . . ?
N1 Ni2 N2A C20A -100.9(9) . . . . ?
N2B Ni2 N2A C20A 39(2) . . . . ?
O7 Ni2 N2A C20A 160.4(9) . . . . ?
Ni1 Ni2 N2A C20A 17.2(10) . . . . ?
O2 Ni2 N2A C21 63.9(14) . . . . ?
O1 Ni2 N2A C21 -137.5(7) . . . . ?
O4 Ni2 N2A C21 -42.8(8) . . . . ?
N1 Ni2 N2A C21 130.8(8) . . . . ?
N2B Ni2 N2A C21 -90(2) . . . . ?
O7 Ni2 N2A C21 32.1(8) . . . . ?
Ni1 Ni2 N2A C21 -111.2(7) . . . . ?
O2 Ni2 N2A C9A -38.2(12) . . . . ?
O1 Ni2 N2A C9A 120.4(5) . . . . ?
O4 Ni2 N2A C9A -144.9(5) . . . . ?
N1 Ni2 N2A C9A 28.7(5) . . . . ?
N2B Ni2 N2A C9A 168(2) . . . . ?
O7 Ni2 N2A C9A -70.0(5) . . . . ?
Ni1 Ni2 N2A C9A 146.8(4) . . . . ?
N1 C8 C9B N2B -57.8(11) . . . . ?
C9A C8 C9B N2B 45.7(10) . . . . ?
C8 C9B N2B C20B 162.6(14) . . . . ?
C8 C9B N2B C21 -90.8(18) . . . . ?
C8 C9B N2B Ni2 51.6(12) . . . . ?
O2 Ni2 N2B C20B 163.6(18) . . . . ?
O1 Ni2 N2B C20B -30.7(14) . . . . ?
O4 Ni2 N2B C20B 63.6(14) . . . . ?
N1 Ni2 N2B C20B -122.9(14) . . . . ?
N2A Ni2 N2B C20B -163(3) . . . . ?
O7 Ni2 N2B C20B 138.6(14) . . . . ?
Ni1 Ni2 N2B C20B -4.1(14) . . . . ?
O2 Ni2 N2B C21 51(3) . . . . ?
O1 Ni2 N2B C21 -143.4(11) . . . . ?
O4 Ni2 N2B C21 -49.1(11) . . . . ?
N1 Ni2 N2B C21 124.5(12) . . . . ?
N2A Ni2 N2B C21 84.0(19) . . . . ?
O7 Ni2 N2B C21 25.9(11) . . . . ?
Ni1 Ni2 N2B C21 -116.8(11) . . . . ?
O2 Ni2 N2B C9B -100.4(12) . . . . ?
O1 Ni2 N2B C9B 65.3(10) . . . . ?
O4 Ni2 N2B C9B 159.5(10) . . . . ?
N1 Ni2 N2B C9B -26.9(10) . . . . ?
N2A Ni2 N2B C9B -67(3) . . . . ?
O7 Ni2 N2B C9B -125.5(10) . . . . ?
Ni1 Ni2 N2B C9B 91.9(10) . . . . ?
C14 N3 C10 C11 0.7(6) . . . . ?
Ni1 N3 C10 C11 172.2(3) . . . . ?
N3 C10 C11 C12 -0.7(7) . . . . ?
C10 C11 C12 C13 -0.8(7) . . . . ?
C11 C12 C13 C14 2.2(7) . . . . ?
C10 N3 C14 C13 0.7(7) . . . . ?
Ni1 N3 C14 C13 -171.6(4) . . . . ?
C10 N3 C14 C15 -179.3(4) . . . . ?
Ni1 N3 C14 C15 8.4(5) . . . . ?
C12 C13 C14 N3 -2.3(7) . . . . ?
C12 C13 C14 C15 177.7(5) . . . . ?
C16 N4 C15 C14 -94.4(5) . . . . ?
Ni1 N4 C15 C14 30.3(5) . . . . ?
N3 C14 C15 N4 -26.5(6) . . . . ?
C13 C14 C15 N4 153.5(5) . . . . ?
C15 N4 C16 C2 65.6(6) . . . . ?
Ni1 N4 C16 C2 -56.0(6) . . . . ?
C1 C2 C16 N4 60.4(8) . . . . ?
C3 C2 C16 N4 -121.3(6) . . . . ?
C7 N1 C18 C19 -52.8(7) . . . . ?
C8 N1 C18 C19 70.1(7) . . . . ?
Ni2 N1 C18 C19 -172.0(5) . . . . ?
C20A N2A C21 N2B -42(2) . . . . ?
C9A N2A C21 N2B -163(2) . . . . ?
Ni2 N2A C21 N2B 90(2) . . . . ?
C20B N2B C21 N2A 157(3) . . . . ?
C9B N2B C21 N2A 54(3) . . . . ?
Ni2 N2B C21 N2A -84.6(19) . . . . ?
Ni2 O2 C22 O3 -24.8(8) . . . . ?
Ni2 O2 C22 C23 156.1(5) . . . . ?
Ni1 O3 C22 O2 -5.9(8) . . . . ?
Ni1 O3 C22 C23 173.2(4) . . . . ?
Ni2 O4 C24 O5 -20.1(12) . . . . ?
Ni2 O4 C24 C25 159.9(6) . . . . ?
Ni1 O5 C24 O4 -13.2(10) . . . . ?
Ni1 O5 C24 C25 166.8(5) . . . . ?
C34 B1 C28 C29 169.4(4) . . . . ?
C46 B1 C28 C29 -69.8(5) . . . . ?
C40 B1 C28 C29 49.6(5) . . . . ?
C34 B1 C28 C33 -7.2(6) . . . . ?
C46 B1 C28 C33 113.6(5) . . . . ?
C40 B1 C28 C33 -127.0(4) . . . . ?
C33 C28 C29 C30 -0.3(7) . . . . ?
B1 C28 C29 C30 -177.1(4) . . . . ?
C28 C29 C30 C31 1.4(7) . . . . ?
C29 C30 C31 C32 -1.5(8) . . . . ?
C30 C31 C32 C33 0.5(8) . . . . ?
C29 C28 C33 C32 -0.8(7) . . . . ?
B1 C28 C33 C32 176.0(4) . . . . ?
C31 C32 C33 C28 0.7(8) . . . . ?
C46 B1 C34 C39 152.4(5) . . . . ?
C40 B1 C34 C39 32.7(7) . . . . ?
C28 B1 C34 C39 -86.0(6) . . . . ?
C46 B1 C34 C35 -31.9(7) . . . . ?
C40 B1 C34 C35 -151.7(6) . . . . ?
C28 B1 C34 C35 89.7(7) . . . . ?
C39 C34 C35 C36 0.6(11) . . . . ?
B1 C34 C35 C36 -175.4(8) . . . . ?
C34 C35 C36 C37 -1.6(15) . . . . ?
C35 C36 C37 C38 0.9(16) . . . . ?
C36 C37 C38 C39 0.7(14) . . . . ?
C37 C38 C39 C34 -1.8(11) . . . . ?
C35 C34 C39 C38 1.1(10) . . . . ?
B1 C34 C39 C38 177.0(6) . . . . ?
C34 B1 C40 C45 95.3(5) . . . . ?
C46 B1 C40 C45 -24.9(5) . . . . ?
C28 B1 C40 C45 -145.6(4) . . . . ?
C34 B1 C40 C41 -84.6(5) . . . . ?
C46 B1 C40 C41 155.3(4) . . . . ?
C28 B1 C40 C41 34.6(5) . . . . ?
C45 C40 C41 C42 -1.0(6) . . . . ?
B1 C40 C41 C42 178.9(4) . . . . ?
C40 C41 C42 C43 -0.1(7) . . . . ?
C41 C42 C43 C44 0.3(7) . . . . ?
C42 C43 C44 C45 0.5(7) . . . . ?
C41 C40 C45 C44 1.9(6) . . . . ?
B1 C40 C45 C44 -178.0(4) . . . . ?
C43 C44 C45 C40 -1.7(7) . . . . ?
C34 B1 C46 C51 137.1(4) . . . . ?
C40 B1 C46 C51 -102.4(5) . . . . ?
C28 B1 C46 C51 16.7(6) . . . . ?
C34 B1 C46 C47 -46.4(6) . . . . ?
C40 B1 C46 C47 74.1(5) . . . . ?
C28 B1 C46 C47 -166.9(4) . . . . ?
C51 C46 C47 C48 1.5(7) . . . . ?
B1 C46 C47 C48 -175.3(5) . . . . ?
C46 C47 C48 C49 -0.2(8) . . . . ?
C47 C48 C49 C50 -0.8(8) . . . . ?
C48 C49 C50 C51 0.3(8) . . . . ?
C49 C50 C51 C46 1.1(8) . . . . ?
C47 C46 C51 C50 -2.0(7) . . . . ?
B1 C46 C51 C50 174.6(5) . . . . ?
